data_7224741
loop_
_publ_author_name
'Sk, Bahadur'
'Patra, Abhijit'

_publ_section_title
;
 C--C coupling over Schiff base condensation: a rational design strategy
 for a strongly fluorescent molecular material
;
_journal_issue 23
_journal_name_full CrystEngComm
_journal_page_first 4290
_journal_paper_doi 10.1039/C5CE02489G
_journal_volume 18
_journal_year 2016
_chemical_formula_moiety 'C51 H51 N O'
_chemical_formula_sum 'C51 H51 N O'
_chemical_formula_weight 693.92
_chemical_name_common PITE2
_chemical_name_systematic PITE2
_space_group_crystal_system triclinic
_space_group_IT_number 2
_space_group_name_Hall '-P 1'
_space_group_name_H-M_alt 'P -1'
_symmetry_space_group_name_Hall '-P 1'
_symmetry_space_group_name_H-M 'P -1'
_atom_sites_solution_hydrogens geom
_audit_creation_method SHELXL-2014/6
_audit_update_record
;
2015-12-13 deposited with the CCDC.
2016-03-28 downloaded from the CCDC.
;
_cell_angle_alpha 90.561(6)
_cell_angle_beta 96.469(7)
_cell_angle_gamma 99.986(6)
_cell_formula_units_Z 2
_cell_length_a 10.4929(13)
_cell_length_b 11.1254(12)
_cell_length_c 16.981(2)
_cell_measurement_reflns_used 5116
_cell_measurement_temperature 150(2)
_cell_measurement_theta_max 24.7
_cell_measurement_theta_min 2.0
_cell_volume 1939.0(4)
_computing_cell_refinement 'Bruker SAINT'
_computing_data_collection 'Bruker APEX2'
_computing_data_reduction 'Bruker SAINT'
_computing_molecular_graphics 'Bruker SHELXTL'
_computing_publication_material 'Bruker SHELXTL'
_computing_structure_refinement 'SHELXL-2014/6 (Sheldrick, 2014)'
_computing_structure_solution 'SHELXS-97 (Sheldrick 2008)'
_diffrn_ambient_temperature 150(2)
_diffrn_measured_fraction_theta_full 1.000
_diffrn_measured_fraction_theta_max 1.000
_diffrn_measurement_device_type 'Bruker APEX 2 CCD area detector'
_diffrn_measurement_method 'Phi and Omega Scans'
_diffrn_radiation_type MoK\a
_diffrn_radiation_wavelength 0.71073
_diffrn_reflns_av_R_equivalents 0.1200
_diffrn_reflns_av_unetI/netI 0.0954
_diffrn_reflns_Laue_measured_fraction_full 1.000
_diffrn_reflns_Laue_measured_fraction_max 1.000
_diffrn_reflns_limit_h_max 12
_diffrn_reflns_limit_h_min -12
_diffrn_reflns_limit_k_max 13
_diffrn_reflns_limit_k_min -13
_diffrn_reflns_limit_l_max 19
_diffrn_reflns_limit_l_min -19
_diffrn_reflns_number 38957
_diffrn_reflns_point_group_measured_fraction_full 1.000
_diffrn_reflns_point_group_measured_fraction_max 1.000
_diffrn_reflns_theta_full 25.242
_diffrn_reflns_theta_max 24.713
_diffrn_reflns_theta_min 1.984
_diffrn_source 'Sealed tube'
_exptl_absorpt_coefficient_mu 0.069
_exptl_absorpt_correction_type 'multi Scans'
_exptl_absorpt_process_details 'SADABS-2014/4 - Bruker AXS area detector scaling and absorption correction'
_exptl_crystal_colour Yellowish-green
_exptl_crystal_density_diffrn 1.189
_exptl_crystal_density_method 'not measured'
_exptl_crystal_description Block
_exptl_crystal_F_000 744
_exptl_crystal_preparation Luminescent
_exptl_crystal_recrystallization_method 'Re-crystallisation from solvent: Ethyl acetate and ethanol mixture'
_exptl_crystal_size_max 0.3
_exptl_crystal_size_mid 0.2
_exptl_crystal_size_min 0.1
_exptl_transmission_factor_max 0.7452
_exptl_transmission_factor_min 0.6543
_refine_diff_density_max 0.309
_refine_diff_density_min -0.239
_refine_diff_density_rms 0.064
_refine_ls_extinction_coef 0.007(2)
_refine_ls_extinction_expression Fc^*^=kFc[1+0.001xFc^2^\l^3^/sin(2\q)]^-1/4^
_refine_ls_extinction_method SHELXL
_refine_ls_goodness_of_fit_ref 1.001
_refine_ls_hydrogen_treatment constr
_refine_ls_matrix_type full
_refine_ls_number_parameters 483
_refine_ls_number_reflns 6599
_refine_ls_number_restraints 0
_refine_ls_restrained_S_all 1.001
_refine_ls_R_factor_all 0.1148
_refine_ls_R_factor_gt 0.0580
_refine_ls_shift/su_max 0.000
_refine_ls_shift/su_mean 0.000
_refine_ls_structure_factor_coef Fsqd
_refine_ls_weighting_details 'w=1/[\s^2^(Fo^2^)+(0.1000P)^2^] where P=(Fo^2^+2Fc^2^)/3'
_refine_ls_weighting_scheme calc
_refine_ls_wR_factor_gt 0.1505
_refine_ls_wR_factor_ref 0.1820
_reflns_Friedel_coverage 0.000
_reflns_number_gt 4036
_reflns_number_total 6599
_reflns_threshold_expression 'I > 2\s(I)'
_cod_data_source_file c5ce02489g2.cif
_cod_data_source_block AB-3_a
_cod_depositor_comments 'Adding full bibliography for 7224741--7224742.cif.'
_cod_original_cell_volume 1938.9(4)
_cod_database_code 7224741
_shelx_space_group_comment
;
The symmetry employed for this shelxl refinement is uniquely defined
by the following loop, which should always be used as a source of
symmetry information in preference to the above space-group names.
They are only intended as comments.
;
_shelxl_version_number 2014/6

loop_
_space_group_symop_operation_xyz
'x, y, z'
'-x, -y, -z'

loop_
_atom_site_label
_atom_site_type_symbol
_atom_site_fract_x
_atom_site_fract_y
_atom_site_fract_z
_atom_site_U_iso_or_equiv
_atom_site_adp_type
_atom_site_occupancy
_atom_site_site_symmetry_order
_atom_site_calc_flag
_atom_site_refinement_flags_posn
_atom_site_refinement_flags_adp
N001 N 0.6478(2) 0.55344(19) 0.94646(12) 0.0267(5) Uani 1 1 d . .
O002 O 0.4810(2) 0.14888(18) 0.87461(14) 0.0528(6) Uani 1 1 d . .
C003 C 0.2653(2) 0.4085(2) 0.68247(15) 0.0261(6) Uani 1 1 d . .
C004 C 0.2507(3) 0.2908(2) 0.64875(15) 0.0278(6) Uani 1 1 d . .
H004 H 0.3135 0.2412 0.6648 0.033 Uiso 1 1 calc R U
C005 C 0.5551(3) 0.5393(2) 0.87727(16) 0.0274(6) Uani 1 1 d . .
C006 C 0.0524(3) 0.3141(2) 0.56811(15) 0.0277(6) Uani 1 1 d . .
C007 C 0.3710(3) 0.4539(2) 0.74746(16) 0.0273(6) Uani 1 1 d . .
C008 C 0.8115(3) 0.6493(2) 1.04701(15) 0.0272(6) Uani 1 1 d . .
C009 C 0.0654(3) 0.1985(2) 0.41259(16) 0.0312(7) Uani 1 1 d . .
C00A C 0.1479(3) 0.2452(2) 0.59304(16) 0.0291(7) Uani 1 1 d . .
H00A H 0.1417 0.1652 0.5711 0.035 Uiso 1 1 calc R U
C00B C 0.7202(3) 0.6595(2) 0.98408(16) 0.0278(7) Uani 1 1 d . .
C00C C 0.7475(3) 0.4283(2) 1.04351(16) 0.0282(7) Uani 1 1 d . .
C00D C 0.4171(3) 0.5786(2) 0.76279(16) 0.0314(7) Uani 1 1 d . .
H00D H 0.3840 0.6353 0.7281 0.038 Uiso 1 1 calc R U
C00E C -0.1925(3) 0.2852(2) 0.54110(17) 0.0312(7) Uani 1 1 d . .
C00F C 0.4223(3) 0.3719(2) 0.79705(16) 0.0295(7) Uani 1 1 d . .
H00F H 0.3956 0.2867 0.7867 0.035 Uiso 1 1 calc R U
C00G C 0.0675(3) 0.4316(2) 0.60106(16) 0.0310(7) Uani 1 1 d . .
H00G H 0.0048 0.4813 0.5850 0.037 Uiso 1 1 calc R U
C00H C 0.8243(3) 0.5318(2) 1.07833(16) 0.0283(7) Uani 1 1 d . .
C00I C 0.6604(3) 0.4368(2) 0.97393(16) 0.0273(6) Uani 1 1 d . .
C00J C 0.5773(3) 0.3483(2) 0.92238(16) 0.0294(7) Uani 1 1 d . .
C00K C 0.1712(3) 0.4772(2) 0.65633(15) 0.0303(7) Uani 1 1 d . .
H00K H 0.1786 0.5580 0.6772 0.036 Uiso 1 1 calc R U
C00L C 0.5083(3) 0.6231(2) 0.82595(16) 0.0324(7) Uani 1 1 d . .
H00L H 0.5384 0.7083 0.8342 0.039 Uiso 1 1 calc R U
C00M C 0.7539(3) 0.3030(2) 1.07529(17) 0.0343(7) Uani 1 1 d . .
H00B H 0.6648 0.2543 1.0691 0.041 Uiso 1 1 calc R U
H00C H 0.7843 0.3117 1.1327 0.041 Uiso 1 1 calc R U
C00N C 0.5133(3) 0.4140(2) 0.86251(16) 0.0278(7) Uani 1 1 d . .
C00O C 0.6919(3) 0.7802(2) 0.95606(16) 0.0311(7) Uani 1 1 d . .
H00E H 0.7153 0.8400 1.0011 0.037 Uiso 1 1 calc R U
H00H H 0.5968 0.7718 0.9407 0.037 Uiso 1 1 calc R U
C00P C 0.9208(3) 0.5253(3) 1.15029(16) 0.0311(7) Uani 1 1 d . .
H00I H 0.8856 0.4557 1.1820 0.037 Uiso 1 1 calc R U
H00J H 0.9281 0.6007 1.1832 0.037 Uiso 1 1 calc R U
C00Q C -0.1820(3) 0.1333(2) 0.39765(17) 0.0332(7) Uani 1 1 d . .
C00R C -0.0613(3) 0.2016(2) 0.44490(16) 0.0325(7) Uani 1 1 d . .
C00S C -0.0670(3) 0.2633(2) 0.51318(16) 0.0304(7) Uani 1 1 d . .
C00T C 0.8993(3) 0.7627(2) 1.08520(16) 0.0314(7) Uani 1 1 d . .
H00M H 0.9071 0.8270 1.0453 0.038 Uiso 1 1 calc R U
H00N H 0.9872 0.7432 1.0999 0.038 Uiso 1 1 calc R U
C00U C 0.1537(3) 0.3038(3) 0.40281(17) 0.0373(7) Uani 1 1 d . .
H00U H 0.1343 0.3807 0.4174 0.045 Uiso 1 1 calc R U
C00V C 1.0577(3) 0.5106(3) 1.13321(17) 0.0402(8) Uani 1 1 d . .
H00O H 1.0507 0.4471 1.0909 0.048 Uiso 1 1 calc R U
H00P H 1.1029 0.5885 1.1140 0.048 Uiso 1 1 calc R U
C00W C 0.7616(3) 0.8323(3) 0.88655(17) 0.0368(7) Uani 1 1 d . .
H00Q H 0.7473 0.7701 0.8429 0.044 Uiso 1 1 calc R U
H00R H 0.8564 0.8530 0.9034 0.044 Uiso 1 1 calc R U
C00X C -0.2760(3) 0.0549(3) 0.43290(19) 0.0389(8) Uani 1 1 d . .
H00X H -0.2643 0.0445 0.4886 0.047 Uiso 1 1 calc R U
C00Y C 0.2698(3) 0.2992(3) 0.37210(19) 0.0427(8) Uani 1 1 d . .
H00Y H 0.3274 0.3728 0.3641 0.051 Uiso 1 1 calc R U
C00Z C 0.8540(3) 0.8144(3) 1.15879(17) 0.0354(7) Uani 1 1 d . .
H00S H 0.7812 0.8580 1.1423 0.042 Uiso 1 1 calc R U
H00T H 0.8210 0.7462 1.1922 0.042 Uiso 1 1 calc R U
C010 C 0.3017(3) 0.1899(3) 0.35338(19) 0.0473(9) Uani 1 1 d . .
H010 H 0.3829 0.1868 0.3345 0.057 Uiso 1 1 calc R U
C011 C 0.5570(3) 0.2166(3) 0.92263(19) 0.0403(8) Uani 1 1 d . .
H011 H 0.6061 0.1797 0.9630 0.048 Uiso 1 1 calc R U
C012 C -0.2860(3) 0.3298(3) 0.4913(2) 0.0436(8) Uani 1 1 d . .
H012 H -0.2734 0.3419 0.4372 0.052 Uiso 1 1 calc R U
C013 C 0.0975(3) 0.0880(3) 0.39066(17) 0.0374(7) Uani 1 1 d . .
H013 H 0.0380 0.0143 0.3954 0.045 Uiso 1 1 calc R U
C014 C -0.2011(3) 0.1430(3) 0.31550(18) 0.0440(8) Uani 1 1 d . .
H014 H -0.1377 0.1939 0.2893 0.053 Uiso 1 1 calc R U
C015 C 0.2152(3) 0.0835(3) 0.36200(18) 0.0454(8) Uani 1 1 d . .
H015 H 0.2364 0.0070 0.3482 0.054 Uiso 1 1 calc R U
C016 C 0.8424(3) 0.2328(3) 1.03565(19) 0.0414(8) Uani 1 1 d . .
H01A H 0.9332 0.2772 1.0455 0.050 Uiso 1 1 calc R U
H01B H 0.8165 0.2284 0.9777 0.050 Uiso 1 1 calc R U
C017 C -0.2137(3) 0.2684(3) 0.61989(19) 0.0479(9) Uani 1 1 d . .
H017 H -0.1507 0.2393 0.6559 0.057 Uiso 1 1 calc R U
C018 C -0.3861(3) -0.0080(3) 0.3883(2) 0.0473(9) Uani 1 1 d . .
H018 H -0.4496 -0.0601 0.4137 0.057 Uiso 1 1 calc R U
C019 C 0.9623(3) 0.9015(3) 1.20741(19) 0.0480(9) Uani 1 1 d . .
H01C H 1.0334 0.8581 1.2255 0.072 Uiso 1 1 calc R U
H01D H 0.9285 0.9331 1.2534 0.072 Uiso 1 1 calc R U
H01E H 0.9949 0.9696 1.1747 0.072 Uiso 1 1 calc R U
C01A C 0.7114(3) 0.9462(3) 0.8569(2) 0.0523(9) Uani 1 1 d . .
H01F H 0.6171 0.9262 0.8416 0.079 Uiso 1 1 calc R U
H01G H 0.7546 0.9760 0.8109 0.079 Uiso 1 1 calc R U
H01H H 0.7302 1.0095 0.8991 0.079 Uiso 1 1 calc R U
C01B C -0.3128(3) 0.0783(3) 0.2715(2) 0.0530(9) Uani 1 1 d . .
H01I H -0.3251 0.0864 0.2156 0.064 Uiso 1 1 calc R U
C01C C 0.8363(3) 0.1048(3) 1.0659(2) 0.0551(9) Uani 1 1 d . .
H01J H 0.8678 0.1088 1.1226 0.083 Uiso 1 1 calc R U
H01K H 0.8912 0.0615 1.0370 0.083 Uiso 1 1 calc R U
H01L H 0.7461 0.0612 1.0577 0.083 Uiso 1 1 calc R U
C01D C -0.4044(3) 0.0039(3) 0.3078(2) 0.0526(9) Uani 1 1 d . .
H01M H -0.4804 -0.0394 0.2774 0.063 Uiso 1 1 calc R U
C01E C -0.3281(4) 0.2943(4) 0.6462(2) 0.0666(12) Uani 1 1 d . .
H01N H -0.3441 0.2802 0.6996 0.080 Uiso 1 1 calc R U
C01F C -0.4168(4) 0.3399(3) 0.5948(3) 0.0712(13) Uani 1 1 d . .
H01O H -0.4931 0.3598 0.6132 0.085 Uiso 1 1 calc R U
C01G C -0.3965(3) 0.3568(3) 0.5181(3) 0.0645(11) Uani 1 1 d . .
H01P H -0.4591 0.3876 0.4827 0.077 Uiso 1 1 calc R U
C01H C 1.1358(3) 0.4754(4) 1.2059(2) 0.0695(12) Uani 1 1 d . .
H01Q H 1.1365 0.5345 1.2492 0.104 Uiso 1 1 calc R U
H01R H 1.2253 0.4749 1.1947 0.104 Uiso 1 1 calc R U
H01S H 1.0967 0.3939 1.2214 0.104 Uiso 1 1 calc R U

loop_
_atom_site_aniso_label
_atom_site_aniso_U_11
_atom_site_aniso_U_22
_atom_site_aniso_U_33
_atom_site_aniso_U_23
_atom_site_aniso_U_13
_atom_site_aniso_U_12
N001 0.0238(13) 0.0292(13) 0.0259(13) -0.0014(10) -0.0018(11) 0.0044(10)
O002 0.0576(15) 0.0338(12) 0.0586(15) -0.0077(11) -0.0242(13) 0.0054(11)
C003 0.0248(16) 0.0299(15) 0.0222(15) -0.0004(12) 0.0019(12) 0.0019(12)
C004 0.0237(16) 0.0331(16) 0.0273(16) 0.0018(12) 0.0005(13) 0.0084(12)
C005 0.0228(15) 0.0328(16) 0.0250(16) -0.0024(12) -0.0019(13) 0.0040(12)
C006 0.0284(16) 0.0280(15) 0.0252(15) 0.0001(12) -0.0011(13) 0.0036(12)
C007 0.0239(15) 0.0347(16) 0.0242(15) 0.0021(12) 0.0045(12) 0.0065(13)
C008 0.0244(16) 0.0336(16) 0.0218(15) -0.0041(12) 0.0005(13) 0.0021(12)
C009 0.0302(17) 0.0386(17) 0.0252(16) -0.0009(13) -0.0029(13) 0.0107(14)
C00A 0.0329(17) 0.0275(15) 0.0260(16) -0.0062(12) 0.0016(14) 0.0046(13)
C00B 0.0244(16) 0.0286(15) 0.0301(16) -0.0040(12) 0.0025(13) 0.0047(12)
C00C 0.0269(16) 0.0312(16) 0.0265(16) -0.0006(12) 0.0001(13) 0.0075(13)
C00D 0.0322(17) 0.0316(16) 0.0286(17) 0.0028(13) -0.0017(14) 0.0041(13)
C00E 0.0255(16) 0.0271(15) 0.0392(18) -0.0082(13) 0.0023(14) 0.0005(12)
C00F 0.0238(16) 0.0312(16) 0.0317(17) -0.0033(13) 0.0010(13) 0.0014(12)
C00G 0.0279(17) 0.0336(16) 0.0306(17) -0.0025(13) -0.0045(14) 0.0078(13)
C00H 0.0252(16) 0.0338(16) 0.0258(16) -0.0042(12) 0.0012(13) 0.0067(13)
C00I 0.0255(16) 0.0280(15) 0.0295(16) -0.0002(12) 0.0037(13) 0.0075(12)
C00J 0.0270(16) 0.0291(15) 0.0318(17) -0.0013(12) -0.0018(13) 0.0071(13)
C00K 0.0319(17) 0.0310(16) 0.0257(16) -0.0047(12) -0.0015(14) 0.0030(13)
C00L 0.0319(17) 0.0289(15) 0.0339(17) -0.0009(13) -0.0026(14) 0.0031(13)
C00M 0.0365(18) 0.0374(17) 0.0283(16) 0.0022(13) -0.0024(14) 0.0086(14)
C00N 0.0257(16) 0.0318(16) 0.0267(16) -0.0009(12) 0.0037(13) 0.0068(13)
C00O 0.0312(17) 0.0332(16) 0.0277(16) -0.0043(12) -0.0018(13) 0.0061(13)
C00P 0.0322(17) 0.0346(16) 0.0257(16) -0.0006(12) -0.0008(13) 0.0062(13)
C00Q 0.0313(17) 0.0322(16) 0.0351(18) -0.0060(13) -0.0053(14) 0.0096(13)
C00R 0.0341(18) 0.0336(16) 0.0297(17) 0.0028(13) -0.0011(14) 0.0092(13)
C00S 0.0311(17) 0.0291(16) 0.0299(17) 0.0007(13) -0.0022(14) 0.0058(13)
C00T 0.0282(16) 0.0347(16) 0.0293(16) -0.0011(12) -0.0024(13) 0.0041(13)
C00U 0.0421(19) 0.0329(17) 0.0378(18) -0.0007(13) 0.0027(15) 0.0108(15)
C00V 0.0339(18) 0.0506(19) 0.0355(18) -0.0029(14) -0.0024(15) 0.0101(15)
C00W 0.0298(17) 0.0408(17) 0.0356(18) 0.0021(14) -0.0063(14) 0.0011(14)
C00X 0.0407(19) 0.0344(17) 0.0383(18) -0.0041(14) -0.0038(16) 0.0033(15)
C00Y 0.0365(19) 0.0398(19) 0.051(2) 0.0035(15) 0.0053(16) 0.0052(15)
C00Z 0.0388(18) 0.0331(16) 0.0325(17) -0.0029(13) -0.0011(14) 0.0048(14)
C010 0.038(2) 0.061(2) 0.046(2) -0.0031(16) 0.0111(16) 0.0144(18)
C011 0.0407(19) 0.0385(18) 0.0405(19) -0.0012(15) -0.0096(16) 0.0128(15)
C012 0.0307(18) 0.0390(18) 0.061(2) -0.0054(16) 0.0004(16) 0.0089(15)
C013 0.0398(19) 0.0351(17) 0.0358(18) -0.0044(13) -0.0010(15) 0.0059(14)
C014 0.042(2) 0.054(2) 0.0356(19) -0.0014(15) -0.0025(16) 0.0117(16)
C015 0.051(2) 0.048(2) 0.041(2) -0.0073(15) 0.0069(17) 0.0199(17)
C016 0.0349(18) 0.0354(17) 0.054(2) 0.0015(15) -0.0016(16) 0.0113(14)
C017 0.046(2) 0.055(2) 0.039(2) -0.0069(15) 0.0092(17) -0.0060(16)
C018 0.036(2) 0.0389(18) 0.063(3) -0.0050(16) -0.0022(18) 0.0019(15)
C019 0.053(2) 0.0456(19) 0.041(2) -0.0093(15) -0.0083(17) 0.0047(16)
C01A 0.062(2) 0.045(2) 0.048(2) 0.0110(16) 0.0000(18) 0.0073(17)
C01B 0.047(2) 0.075(3) 0.035(2) -0.0120(18) -0.0153(18) 0.021(2)
C01C 0.063(2) 0.044(2) 0.061(2) 0.0057(17) 0.0021(19) 0.0197(18)
C01D 0.037(2) 0.053(2) 0.062(3) -0.0177(18) -0.0169(19) 0.0090(17)
C01E 0.060(3) 0.070(3) 0.067(3) -0.017(2) 0.038(2) -0.018(2)
C01F 0.038(2) 0.063(3) 0.112(4) -0.029(3) 0.026(3) -0.003(2)
C01G 0.034(2) 0.054(2) 0.106(4) -0.011(2) 0.004(2) 0.0103(17)
C01H 0.051(2) 0.116(3) 0.048(2) -0.006(2) -0.0046(19) 0.041(2)

loop_
_atom_type_symbol
_atom_type_description
_atom_type_scat_dispersion_real
_atom_type_scat_dispersion_imag
_atom_type_scat_source
C C 0.0033 0.0016 'International Tables Vol C Tables 4.2.6.8 and 6.1.1.4'
H H 0.0000 0.0000 'International Tables Vol C Tables 4.2.6.8 and 6.1.1.4'
N N 0.0061 0.0033 'International Tables Vol C Tables 4.2.6.8 and 6.1.1.4'
O O 0.0106 0.0060 'International Tables Vol C Tables 4.2.6.8 and 6.1.1.4'

loop_
_geom_angle_atom_site_label_1
_geom_angle_atom_site_label_2
_geom_angle_atom_site_label_3
_geom_angle
C00I N001 C00B 121.9(2)
C00I N001 C005 108.4(2)
C00B N001 C005 129.7(2)
C00K C003 C004 116.6(2)
C00K C003 C007 121.7(2)
C004 C003 C007 121.5(2)
C00A C004 C003 121.8(2)
C00A C004 H004 119.1
C003 C004 H004 119.1
C00N C005 C00L 120.2(2)
C00N C005 N001 107.2(2)
C00L C005 N001 132.5(2)
C00A C006 C00G 117.0(3)
C00A C006 C00S 122.6(2)
C00G C006 C00S 120.2(2)
C00D C007 C00F 118.0(3)
C00D C007 C003 122.0(2)
C00F C007 C003 119.9(2)
C00B C008 C00H 120.7(2)
C00B C008 C00T 120.1(2)
C00H C008 C00T 119.2(2)
C013 C009 C00U 117.6(3)
C013 C009 C00R 120.3(3)
C00U C009 C00R 122.2(3)
C004 C00A C006 121.2(2)
C004 C00A H00A 119.4
C006 C00A H00A 119.4
C008 C00B N001 118.9(2)
C008 C00B C00O 122.5(2)
N001 C00B C00O 118.6(2)
C00H C00C C00I 120.0(2)
C00H C00C C00M 122.1(2)
C00I C00C C00M 117.9(2)
C00L C00D C007 123.1(2)
C00L C00D H00D 118.4
C007 C00D H00D 118.4
C017 C00E C012 117.9(3)
C017 C00E C00S 120.3(3)
C012 C00E C00S 121.6(3)
C00N C00F C007 120.3(2)
C00N C00F H00F 119.8
C007 C00F H00F 119.8
C00K C00G C006 121.5(2)
C00K C00G H00G 119.3
C006 C00G H00G 119.3
C00C C00H C008 119.8(2)
C00C C00H C00P 121.2(2)
C008 C00H C00P 118.9(2)
N001 C00I C00C 118.4(2)
N001 C00I C00J 108.5(2)
C00C C00I C00J 133.1(2)
C00N C00J C011 122.6(3)
C00N C00J C00I 106.6(2)
C011 C00J C00I 130.7(2)
C00G C00K C003 121.8(3)
C00G C00K H00K 119.1
C003 C00K H00K 119.1
C00D C00L C005 118.1(3)
C00D C00L H00L 121.0
C005 C00L H00L 121.0
C00C C00M C016 114.9(2)
C00C C00M H00B 108.5
C016 C00M H00B 108.5
C00C C00M H00C 108.5
C016 C00M H00C 108.5
H00B C00M H00C 107.5
C005 C00N C00F 120.2(2)
C005 C00N C00J 109.2(2)
C00F C00N C00J 130.6(2)
C00B C00O C00W 116.0(2)
C00B C00O H00E 108.3
C00W C00O H00E 108.3
C00B C00O H00H 108.3
C00W C00O H00H 108.3
H00E C00O H00H 107.4
C00H C00P C00V 115.5(2)
C00H C00P H00I 108.4
C00V C00P H00I 108.4
C00H C00P H00J 108.4
C00V C00P H00J 108.4
H00I C00P H00J 107.5
C00X C00Q C014 117.5(3)
C00X C00Q C00R 121.9(3)
C014 C00Q C00R 120.5(3)
C00S C00R C00Q 121.5(3)
C00S C00R C009 121.8(3)
C00Q C00R C009 116.7(2)
C00R C00S C006 122.2(3)
C00R C00S C00E 123.5(3)
C006 C00S C00E 114.3(2)
C008 C00T C00Z 115.5(2)
C008 C00T H00M 108.4
C00Z C00T H00M 108.4
C008 C00T H00N 108.4
C00Z C00T H00N 108.4
H00M C00T H00N 107.5
C009 C00U C00Y 121.3(3)
C009 C00U H00U 119.3
C00Y C00U H00U 119.3
C01H C00V C00P 111.3(3)
C01H C00V H00O 109.4
C00P C00V H00O 109.4
C01H C00V H00P 109.4
C00P C00V H00P 109.4
H00O C00V H00P 108.0
C00O C00W C01A 110.8(2)
C00O C00W H00Q 109.5
C01A C00W H00Q 109.5
C00O C00W H00R 109.5
C01A C00W H00R 109.5
H00Q C00W H00R 108.1
C00Q C00X C018 121.1(3)
C00Q C00X H00X 119.4
C018 C00X H00X 119.4
C010 C00Y C00U 120.3(3)
C010 C00Y H00Y 119.8
C00U C00Y H00Y 119.8
C019 C00Z C00T 112.4(2)
C019 C00Z H00S 109.1
C00T C00Z H00S 109.1
C019 C00Z H00T 109.1
C00T C00Z H00T 109.1
H00S C00Z H00T 107.9
C00Y C010 C015 119.5(3)
C00Y C010 H010 120.2
C015 C010 H010 120.2
O002 C011 C00J 124.8(3)
O002 C011 H011 117.6
C00J C011 H011 117.6
C00E C012 C01G 121.5(3)
C00E C012 H012 119.2
C01G C012 H012 119.2
C009 C013 C015 120.9(3)
C009 C013 H013 119.6
C015 C013 H013 119.6
C00Q C014 C01B 120.5(3)
C00Q C014 H014 119.8
C01B C014 H014 119.8
C013 C015 C010 120.3(3)
C013 C015 H015 119.9
C010 C015 H015 119.9
C00M C016 C01C 112.1(3)
C00M C016 H01A 109.2
C01C C016 H01A 109.2
C00M C016 H01B 109.2
C01C C016 H01B 109.2
H01A C016 H01B 107.9
C00E C017 C01E 119.9(3)
C00E C017 H017 120.0
C01E C017 H017 120.0
C01D C018 C00X 120.6(3)
C01D C018 H018 119.7
C00X C018 H018 119.7
C00Z C019 H01C 109.5
C00Z C019 H01D 109.5
H01C C019 H01D 109.5
C00Z C019 H01E 109.5
H01C C019 H01E 109.5
H01D C019 H01E 109.5
C00W C01A H01F 109.5
C00W C01A H01G 109.5
H01F C01A H01G 109.5
C00W C01A H01H 109.5
H01F C01A H01H 109.5
H01G C01A H01H 109.5
C01D C01B C014 120.7(3)
C01D C01B H01I 119.6
C014 C01B H01I 119.6
C016 C01C H01J 109.5
C016 C01C H01K 109.5
H01J C01C H01K 109.5
C016 C01C H01L 109.5
H01J C01C H01L 109.5
H01K C01C H01L 109.5
C01B C01D C018 119.5(3)
C01B C01D H01M 120.3
C018 C01D H01M 120.3
C01F C01E C017 119.9(4)
C01F C01E H01N 120.0
C017 C01E H01N 120.0
C01G C01F C01E 120.4(4)
C01G C01F H01O 119.8
C01E C01F H01O 119.8
C01F C01G C012 120.2(4)
C01F C01G H01P 119.9
C012 C01G H01P 119.9
C00V C01H H01Q 109.5
C00V C01H H01R 109.5
H01Q C01H H01R 109.5
C00V C01H H01S 109.5
H01Q C01H H01S 109.5
H01R C01H H01S 109.5

loop_
_geom_bond_atom_site_label_1
_geom_bond_atom_site_label_2
_geom_bond_distance
N001 C00I 1.406(3)
N001 C00B 1.394(3)
N001 C005 1.427(3)
O002 C011 1.225(3)
C003 C00K 1.388(3)
C003 C004 1.401(4)
C003 C007 1.490(4)
C004 C00A 1.373(4)
C004 H004 0.9500
C005 C00N 1.397(4)
C005 C00L 1.396(4)
C006 C00A 1.396(4)
C006 C00G 1.393(4)
C006 C00S 1.497(4)
C007 C00D 1.399(4)
C007 C00F 1.383(4)
C008 C00B 1.372(4)
C008 C00H 1.438(4)
C008 C00T 1.519(4)
C009 C013 1.388(4)
C009 C00U 1.386(4)
C009 C00R 1.501(4)
C00A H00A 0.9500
C00B C00O 1.496(4)
C00C C00H 1.372(4)
C00C C00I 1.424(4)
C00C C00M 1.509(4)
C00D C00L 1.381(4)
C00D H00D 0.9500
C00E C017 1.390(4)
C00E C012 1.384(4)
C00E C00S 1.506(4)
C00F C00N 1.401(4)
C00F H00F 0.9500
C00G C00K 1.375(4)
C00G H00G 0.9500
C00H C00P 1.507(4)
C00I C00J 1.417(4)
C00J C00N 1.432(4)
C00J C011 1.444(4)
C00K H00K 0.9500
C00L H00L 0.9500
C00M C016 1.519(4)
C00M H00B 0.9900
C00M H00C 0.9900
C00O C00W 1.525(4)
C00O H00E 0.9900
C00O H00H 0.9900
C00P C00V 1.533(4)
C00P H00I 0.9900
C00P H00J 0.9900
C00Q C00X 1.392(4)
C00Q C014 1.395(4)
C00Q C00R 1.499(4)
C00R C00S 1.354(4)
C00T C00Z 1.527(4)
C00T H00M 0.9900
C00T H00N 0.9900
C00U C00Y 1.387(4)
C00U H00U 0.9500
C00V C01H 1.497(4)
C00V H00O 0.9900
C00V H00P 0.9900
C00W C01A 1.523(4)
C00W H00Q 0.9900
C00W H00R 0.9900
C00X C018 1.382(4)
C00X H00X 0.9500
C00Y C010 1.359(4)
C00Y H00Y 0.9500
C00Z C019 1.517(4)
C00Z H00S 0.9900
C00Z H00T 0.9900
C010 C015 1.381(4)
C010 H010 0.9500
C011 H011 0.9500
C012 C01G 1.371(4)
C012 H012 0.9500
C013 C015 1.385(4)
C013 H013 0.9500
C014 C01B 1.396(4)
C014 H014 0.9500
C015 H015 0.9500
C016 C01C 1.511(4)
C016 H01A 0.9900
C016 H01B 0.9900
C017 C01E 1.400(5)
C017 H017 0.9500
C018 C01D 1.371(5)
C018 H018 0.9500
C019 H01C 0.9800
C019 H01D 0.9800
C019 H01E 0.9800
C01A H01F 0.9800
C01A H01G 0.9800
C01A H01H 0.9800
C01B C01D 1.363(5)
C01B H01I 0.9500
C01C H01J 0.9800
C01C H01K 0.9800
C01C H01L 0.9800
C01D H01M 0.9500
C01E C01F 1.369(6)
C01E H01N 0.9500
C01F C01G 1.354(6)
C01F H01O 0.9500
C01G H01P 0.9500
C01H H01Q 0.9800
C01H H01R 0.9800
C01H H01S 0.9800
